data_7238495
loop_
_publ_author_name
'Luo, Yang-Hui'
'Zhang, Chen-Guang'
'Xu, Bing'
'Sun, Bai-Wang'

_publ_section_title
;
 A cocrystal strategy for the precipitation of liquid 2,3-dimethyl
 pyrazine with hydroxyl substituted benzoic acid and a Hirshfeld surfaces
 analysis of them
;
_journal_issue 20
_journal_name_full CrystEngComm
_journal_page_first 6860
_journal_paper_doi 10.1039/c2ce25767j
_journal_volume 14
_journal_year 2012
_chemical_formula_moiety 'C7 H6 O3, 0.5(C6 H8 N2)'
_chemical_formula_sum 'C10 H10 N O3'
_chemical_formula_weight 192.19
_space_group_IT_number 15
_space_group_name_Hall '-C 2yc'
_space_group_name_H-M_alt 'C 1 2/c 1'
_symmetry_cell_setting monoclinic
_symmetry_space_group_name_Hall '-C 2yc'
_symmetry_space_group_name_H-M 'C 1 2/c 1'
_atom_sites_solution_hydrogens geom
_atom_sites_solution_primary direct
_atom_sites_solution_secondary difmap
_audit_creation_method SHELXL-97
_cell_angle_alpha 90.00
_cell_angle_beta 109.04(4)
_cell_angle_gamma 90.000
_cell_formula_units_Z 8
_cell_length_a 10.875(4)
_cell_length_b 13.254(3)
_cell_length_c 14.054(3)
_cell_measurement_reflns_used 1568
_cell_measurement_temperature 293(2)
_cell_measurement_theta_max 24.41
_cell_measurement_theta_min 3.07
_cell_volume 1914.9(10)
_computing_cell_refinement 'CrystalClear (Rigaku, 2005)'
_computing_data_collection 'CrystalClear (Rigaku, 2005)'
_computing_data_reduction 'CrystalClear (Rigaku, 2005)'
_computing_molecular_graphics 'DIAMOND (Brandenburg & Putz, 2005)'
_computing_publication_material 'SHELXL-97 (Sheldrick, 2008)'
_computing_structure_refinement 'SHELXL-97 (Sheldrick, 2008)'
_computing_structure_solution 'SHELXS-97 (Sheldrick, 2008)'
_diffrn_ambient_temperature 293(2)
_diffrn_detector_area_resol_mean 13.6612
_diffrn_measured_fraction_theta_full 0.999
_diffrn_measured_fraction_theta_max 0.999
_diffrn_measurement_device_type 'Rigaku SCXmini diffractometer'
_diffrn_measurement_method CCD_Profile_fitting
_diffrn_radiation_monochromator graphite
_diffrn_radiation_source 'fine-focus sealed tube'
_diffrn_radiation_type MoK\a
_diffrn_radiation_wavelength 0.71073
_diffrn_reflns_av_R_equivalents 0.1690
_diffrn_reflns_av_sigmaI/netI 0.1080
_diffrn_reflns_limit_h_max 12
_diffrn_reflns_limit_h_min -12
_diffrn_reflns_limit_k_max 15
_diffrn_reflns_limit_k_min -15
_diffrn_reflns_limit_l_max 16
_diffrn_reflns_limit_l_min -16
_diffrn_reflns_number 7386
_diffrn_reflns_theta_full 24.41
_diffrn_reflns_theta_max 24.41
_diffrn_reflns_theta_min 3.07
_diffrn_standards_decay_% 0
_diffrn_standards_interval_count 2
_diffrn_standards_interval_time 150
_exptl_absorpt_coefficient_mu 0.100
_exptl_absorpt_correction_T_max 0.971
_exptl_absorpt_correction_T_min 0.970
_exptl_absorpt_correction_type multi-scan
_exptl_absorpt_process_details 'CrystalClear (Rigaku, 2005)'
_exptl_crystal_colour White
_exptl_crystal_density_diffrn 1.333
_exptl_crystal_density_method 'not measured'
_exptl_crystal_description block
_exptl_crystal_F_000 808
_exptl_crystal_size_max 0.30
_exptl_crystal_size_mid 0.30
_exptl_crystal_size_min 0.29
_refine_diff_density_max 0.210
_refine_diff_density_min -0.294
_refine_diff_density_rms 0.067
_refine_ls_extinction_method none
_refine_ls_goodness_of_fit_ref 1.002
_refine_ls_hydrogen_treatment constr
_refine_ls_matrix_type full
_refine_ls_number_parameters 130
_refine_ls_number_reflns 1568
_refine_ls_number_restraints 0
_refine_ls_restrained_S_all 1.002
_refine_ls_R_factor_all 0.1779
_refine_ls_R_factor_gt 0.0770
_refine_ls_shift/su_max 0.000
_refine_ls_shift/su_mean 0.000
_refine_ls_structure_factor_coef Fsqd
_refine_ls_weighting_details 'calc w=1/[\s^2^(Fo^2^)+(0.0849P)^2^+0.0000P] where P=(Fo^2^+2Fc^2^)/3'
_refine_ls_weighting_scheme calc
_refine_ls_wR_factor_gt 0.1543
_refine_ls_wR_factor_ref 0.2005
_reflns_number_gt 704
_reflns_number_total 1570
_reflns_threshold_expression >2sigma(I)
_cod_data_source_file c2ce25767j.txt
_cod_data_source_block lyh1
_cod_original_cell_volume 1914.9(9)
_cod_original_sg_symbol_H-M 'C 2/c'
_cod_database_code 7238495

loop_
_symmetry_equiv_pos_as_xyz
'x, y, z'
'-x, y, -z+1/2'
'x+1/2, y+1/2, z'
'-x+1/2, y+1/2, -z+1/2'
'-x, -y, -z'
'x, -y, z-1/2'
'-x+1/2, -y+1/2, -z'
'x+1/2, -y+1/2, z-1/2'

loop_
_atom_site_label
_atom_site_type_symbol
_atom_site_fract_x
_atom_site_fract_y
_atom_site_fract_z
_atom_site_U_iso_or_equiv
_atom_site_adp_type
_atom_site_occupancy
_atom_site_symmetry_multiplicity
_atom_site_calc_flag
_atom_site_refinement_flags
O1 O 0.1972(3) 0.1307(2) 0.0217(2) 0.0890(12) Uani 1 1 d .
O2 O 0.1894(3) -0.0353(2) 0.0510(2) 0.0748(10) Uani 1 1 d .
H2 H 0.1535 -0.0370 -0.0101 0.112 Uiso 1 1 calc R
O3 O 0.2988(4) 0.2531(2) 0.1729(2) 0.0977(13) Uani 1 1 d .
H3 H 0.2728 0.2375 0.1132 0.147 Uiso 1 1 calc R
C1 C 0.4015(5) 0.0978(4) 0.3935(3) 0.0828(15) Uani 1 1 d .
H1 H 0.4403 0.1065 0.4625 0.099 Uiso 1 1 calc R
C2 C 0.3686(5) 0.0014(4) 0.3561(3) 0.0831(16) Uani 1 1 d .
H2A H 0.3850 -0.0538 0.3993 0.100 Uiso 1 1 calc R
C3 C 0.3112(4) -0.0112(3) 0.2544(3) 0.0671(13) Uani 1 1 d .
H3A H 0.2879 -0.0755 0.2283 0.081 Uiso 1 1 calc R
C4 C 0.2874(4) 0.0720(3) 0.1895(3) 0.0528(11) Uani 1 1 d .
C5 C 0.3214(4) 0.1690(3) 0.2295(3) 0.0651(13) Uani 1 1 d .
C6 C 0.3790(5) 0.1807(4) 0.3324(3) 0.0787(15) Uani 1 1 d .
H6 H 0.4022 0.2446 0.3598 0.094 Uiso 1 1 calc R
C7 C 0.2209(5) 0.0596(3) 0.0799(3) 0.0621(13) Uani 1 1 d .
N1 N 0.0585(3) 0.0500(2) 0.3532(2) 0.0551(10) Uani 1 1 d .
C8 C 0.0596(5) 0.2336(3) 0.3633(3) 0.0812(16) Uani 1 1 d .
H8A H 0.0913 0.2173 0.4337 0.122 Uiso 1 1 calc R
H8B H -0.0177 0.2739 0.3493 0.122 Uiso 1 1 calc R
H8C H 0.1248 0.2707 0.3457 0.122 Uiso 1 1 calc R
C9 C 0.0286(4) 0.1377(3) 0.3025(3) 0.0522(11) Uani 1 1 d .
C12 C 0.0301(4) -0.0353(3) 0.3016(3) 0.0651(13) Uani 1 1 d .
H12 H 0.0509 -0.0965 0.3355 0.078 Uiso 1 1 calc R

loop_
_atom_site_aniso_label
_atom_site_aniso_U_11
_atom_site_aniso_U_22
_atom_site_aniso_U_33
_atom_site_aniso_U_23
_atom_site_aniso_U_13
_atom_site_aniso_U_12
O1 0.139(3) 0.061(2) 0.0525(18) 0.0031(17) 0.012(2) -0.008(2)
O2 0.109(3) 0.0555(19) 0.0488(18) -0.0097(14) 0.0102(19) -0.0031(18)
O3 0.156(4) 0.058(2) 0.069(2) -0.0017(17) 0.024(3) -0.024(2)
C1 0.077(4) 0.108(4) 0.047(3) -0.012(3) -0.003(3) -0.003(3)
C2 0.098(4) 0.081(4) 0.055(3) 0.002(3) 0.005(3) 0.019(3)
C3 0.080(3) 0.061(3) 0.058(3) 0.001(2) 0.019(3) 0.013(3)
C4 0.055(3) 0.057(3) 0.044(2) -0.002(2) 0.011(2) 0.002(2)
C5 0.079(4) 0.056(3) 0.056(3) -0.001(2) 0.016(3) -0.010(3)
C6 0.094(4) 0.075(3) 0.058(3) -0.012(3) 0.012(3) -0.016(3)
C7 0.077(3) 0.054(3) 0.052(3) -0.006(2) 0.018(3) 0.002(2)
N1 0.063(2) 0.045(2) 0.050(2) -0.0015(17) 0.0081(19) 0.0054(19)
C8 0.118(5) 0.055(3) 0.063(3) -0.008(2) 0.018(3) 0.006(3)
C9 0.055(3) 0.045(2) 0.057(2) -0.001(2) 0.020(2) 0.004(2)
C12 0.075(4) 0.042(2) 0.068(3) 0.006(2) 0.011(3) -0.001(2)

loop_
_atom_type_symbol
_atom_type_description
_atom_type_scat_dispersion_real
_atom_type_scat_dispersion_imag
_atom_type_scat_source
C C 0.0033 0.0016 'International Tables Vol C Tables 4.2.6.8 and 6.1.1.4'
H H 0.0000 0.0000 'International Tables Vol C Tables 4.2.6.8 and 6.1.1.4'
N N 0.0061 0.0033 'International Tables Vol C Tables 4.2.6.8 and 6.1.1.4'
O O 0.0106 0.0060 'International Tables Vol C Tables 4.2.6.8 and 6.1.1.4'

loop_
_geom_angle_atom_site_label_1
_geom_angle_atom_site_label_2
_geom_angle_atom_site_label_3
_geom_angle
_geom_angle_site_symmetry_1
_geom_angle_site_symmetry_3
C7 O2 H2 109.5 . .
C5 O3 H3 109.5 . .
C6 C1 C2 122.2(4) . .
C6 C1 H1 118.9 . .
C2 C1 H1 118.9 . .
C3 C2 C1 118.8(5) . .
C3 C2 H2A 120.6 . .
C1 C2 H2A 120.6 . .
C2 C3 C4 120.5(5) . .
C2 C3 H3A 119.8 . .
C4 C3 H3A 119.8 . .
C5 C4 C3 119.5(4) . .
C5 C4 C7 119.6(4) . .
C3 C4 C7 120.9(4) . .
O3 C5 C6 117.3(4) . .
O3 C5 C4 123.3(4) . .
C6 C5 C4 119.4(4) . .
C1 C6 C5 119.6(5) . .
C1 C6 H6 120.2 . .
C5 C6 H6 120.2 . .
O1 C7 O2 123.3(4) . .
O1 C7 C4 122.4(4) . .
O2 C7 C4 114.3(4) . .
C9 N1 C12 118.3(3) . .
C9 C8 H8A 109.5 . .
C9 C8 H8B 109.5 . .
H8A C8 H8B 109.5 . .
C9 C8 H8C 109.5 . .
H8A C8 H8C 109.5 . .
H8B C8 H8C 109.5 . .
N1 C9 C9 120.3(2) . 2
N1 C9 C8 117.2(3) . .
C9 C9 C8 122.5(2) 2 .
N1 C12 C12 121.4(2) . 2
N1 C12 H12 119.3 . .
C12 C12 H12 119.3 2 .

loop_
_geom_bond_atom_site_label_1
_geom_bond_atom_site_label_2
_geom_bond_distance
_geom_bond_site_symmetry_2
O1 C7 1.219(5) .
O2 C7 1.332(4) .
O2 H2 0.8200 .
O3 C5 1.344(5) .
O3 H3 0.8200 .
C1 C6 1.366(6) .
C1 C2 1.383(6) .
C1 H1 0.9300 .
C2 C3 1.371(5) .
C2 H2A 0.9300 .
C3 C4 1.400(5) .
C3 H3A 0.9300 .
C4 C5 1.404(5) .
C4 C7 1.482(6) .
C5 C6 1.384(6) .
C6 H6 0.9300 .
N1 C9 1.347(4) .
N1 C12 1.324(4) .
C8 C9 1.507(5) .
C8 H8A 0.9600 .
C8 H8B 0.9600 .
C8 H8C 0.9600 .
C9 C9 1.403(7) 2
C12 C12 1.384(8) 2
C12 H12 0.9300 .

loop_
_geom_torsion_atom_site_label_1
_geom_torsion_atom_site_label_2
_geom_torsion_atom_site_label_3
_geom_torsion_atom_site_label_4
_geom_torsion
_geom_torsion_site_symmetry_4
C6 C1 C2 C3 -0.1(8) .
C1 C2 C3 C4 0.5(7) .
C2 C3 C4 C5 -0.7(7) .
C2 C3 C4 C7 -177.7(4) .
C3 C4 C5 O3 -178.2(4) .
C7 C4 C5 O3 -1.2(7) .
C3 C4 C5 C6 0.6(7) .
C7 C4 C5 C6 177.6(4) .
C2 C1 C6 C5 -0.1(8) .
O3 C5 C6 C1 178.7(5) .
C4 C5 C6 C1 -0.2(7) .
C5 C4 C7 O1 2.0(7) .
C3 C4 C7 O1 179.0(4) .
C5 C4 C7 O2 -177.8(4) .
C3 C4 C7 O2 -0.8(6) .
C12 N1 C9 C9 -1.4(7) 2
C12 N1 C9 C8 178.8(4) .
C9 N1 C12 C12 -0.6(8) 2
